data_4062936
_journal_name_full Organometallics
_journal_paper_doi 10.1021/om049778+
_journal_year 2004
_chemical_formula_sum 'C33 H63 B10 Cl2 Li N O4 Si Yb'
_chemical_formula_weight 924.91
_space_group_IT_number 2
_symmetry_cell_setting triclinic
_symmetry_space_group_name_Hall '-P 1'
_symmetry_space_group_name_H-M 'P -1'
_cell_angle_alpha 91.2350(10)
_cell_angle_beta 99.0280(10)
_cell_angle_gamma 92.6010(10)
_cell_formula_units_Z 2
_cell_length_a 10.4817(7)
_cell_length_b 11.2536(8)
_cell_length_c 21.2163(14)
_cell_measurement_temperature 293(2)
_cell_volume 2468.0(3)
_diffrn_ambient_temperature 293(2)
_exptl_crystal_density_diffrn 1.245
_cod_depositor_comments
;
The following automatic conversions were performed:
'_symmetry_cell_setting' value 'Triclinic' changed to 'triclinic'
according to '/home/saulius/struct/CIF-dictionaries/cif_core.dic'
dictionary named 'cif_core.dic' version 2.4.1 from 2010-06-29.

Automatic conversion script
Id: cif_fix_enum 1527 2010-12-29 10:47:43Z saulius 
;
_cod_database_code 4062936

loop_
_symmetry_equiv_pos_as_xyz
'x, y, z'
'-x, -y, -z'

loop_
_atom_site_label
_atom_site_type_symbol
_atom_site_fract_x
_atom_site_fract_y
_atom_site_fract_z
_atom_site_U_iso_or_equiv
_atom_site_adp_type
_atom_site_occupancy
_atom_site_symmetry_multiplicity
_atom_site_calc_flag
_atom_site_refinement_flags
_atom_site_disorder_assembly
_atom_site_disorder_group
Yb1 Yb 0.707178(11) 0.535421(10) 0.676225(5) 0.04479(4) Uani 1 1 d . . .
Si1 Si 0.68759(9) 0.86969(8) 0.68793(5) 0.0601(3) Uani 1 1 d . . .
Cl1 Cl 0.82456(11) 0.39099(9) 0.74911(5) 0.0876(3) Uani 1 1 d . . .
Cl2 Cl 0.46705(8) 0.50285(9) 0.64124(4) 0.0706(3) Uani 1 1 d . . .
N1 N 0.7016(3) 0.3602(3) 0.59257(14) 0.0682(9) Uani 1 1 d . . .
C1 C 0.6505(3) 0.6550(3) 0.76880(13) 0.0491(8) Uani 1 1 d . . .
C2 C 0.6480(3) 0.8042(3) 0.76600(15) 0.0562(9) Uani 1 1 d . . .
C3 C 0.7987(5) 1.0043(3) 0.7093(2) 0.0945(16) Uani 1 1 d . . .
H3A H 0.8201 1.0387 0.6711 0.142 Uiso 1 1 calc R . .
H3B H 0.8763 0.9818 0.7358 0.142 Uiso 1 1 calc R . .
H3C H 0.7566 1.0615 0.7322 0.142 Uiso 1 1 calc R . .
C4 C 0.5349(4) 0.9124(4) 0.6375(2) 0.0972(15) Uani 1 1 d . . .
H4A H 0.5545 0.9443 0.5984 0.146 Uiso 1 1 calc R . .
H4B H 0.4948 0.9713 0.6601 0.146 Uiso 1 1 calc R . .
H4C H 0.4771 0.8434 0.6282 0.146 Uiso 1 1 calc R . .
C11 C 0.7603(3) 0.7524(3) 0.64497(15) 0.0540(9) Uani 1 1 d . . .
C12 C 0.7020(3) 0.6879(3) 0.58937(14) 0.0553(9) Uani 1 1 d . . .
H12A H 0.6219 0.7106 0.5630 0.066 Uiso 1 1 calc R . .
C13 C 0.7832(3) 0.6042(3) 0.56924(14) 0.0601(10) Uani 1 1 d . . .
C14 C 1.0269(3) 0.5730(4) 0.61117(18) 0.0745(12) Uani 1 1 d . . .
H14A H 1.0382 0.5142 0.5814 0.089 Uiso 1 1 calc R . .
C15 C 1.1290(4) 0.6168(4) 0.6566(2) 0.0958(16) Uani 1 1 d . . .
H15A H 1.2099 0.5861 0.6567 0.115 Uiso 1 1 calc R . .
C16 C 1.1162(3) 0.7028(4) 0.7011(2) 0.0812(13) Uani 1 1 d . . .
H16A H 1.1883 0.7288 0.7302 0.097 Uiso 1 1 calc R . .
C17 C 1.0014(3) 0.7515(3) 0.70402(17) 0.0659(11) Uani 1 1 d . . .
H17A H 0.9942 0.8096 0.7349 0.079 Uiso 1 1 calc R . .
C18 C 0.8893(3) 0.7108(3) 0.65778(14) 0.0536(9) Uani 1 1 d . . .
C19 C 0.9038(3) 0.6216(3) 0.61193(15) 0.0579(9) Uani 1 1 d . . .
C20 C 0.7540(4) 0.5163(4) 0.51606(16) 0.0778(13) Uani 1 1 d . . .
H20A H 0.8346 0.4856 0.5071 0.093 Uiso 1 1 calc R . .
H20B H 0.7147 0.5560 0.4783 0.093 Uiso 1 1 calc R . .
C21 C 0.6649(4) 0.4129(4) 0.52845(16) 0.0777(12) Uani 1 1 d . . .
H21A H 0.5775 0.4396 0.5250 0.093 Uiso 1 1 calc R . .
H21B H 0.6653 0.3514 0.4957 0.093 Uiso 1 1 calc R . .
C22 C 0.6108(4) 0.2625(4) 0.6012(2) 0.0901(15) Uani 1 1 d . . .
H22A H 0.6133 0.2012 0.5693 0.135 Uiso 1 1 calc R . .
H22B H 0.5251 0.2910 0.5972 0.135 Uiso 1 1 calc R . .
H22C H 0.6342 0.2308 0.6429 0.135 Uiso 1 1 calc R . .
C23 C 0.8326(4) 0.3048(4) 0.59635(19) 0.0824(13) Uani 1 1 d . . .
H23A H 0.8268 0.2412 0.5650 0.124 Uiso 1 1 calc R . .
H23B H 0.8573 0.2741 0.6381 0.124 Uiso 1 1 calc R . .
H23C H 0.8963 0.3642 0.5883 0.124 Uiso 1 1 calc R . .
B3 B 0.7678(4) 0.7415(4) 0.81428(18) 0.0601(12) Uani 1 1 d . . .
H3 H 0.8685 0.7421 0.8056 0.072 Uiso 1 1 calc R . .
B4 B 0.6949(4) 0.6190(4) 0.84767(18) 0.0661(12) Uani 1 1 d . . .
H4 H 0.7478 0.5394 0.8623 0.079 Uiso 1 1 calc R . .
B5 B 0.5335(4) 0.6080(4) 0.81272(18) 0.0637(12) Uani 1 1 d . . .
H5 H 0.4803 0.5213 0.8034 0.076 Uiso 1 1 calc R . .
B6 B 0.5057(3) 0.7227(4) 0.75967(19) 0.0603(11) Uani 1 1 d . . .
H6 H 0.4350 0.7121 0.7155 0.072 Uiso 1 1 calc R . .
B7 B 0.6968(4) 0.8716(4) 0.8391(2) 0.0730(13) Uani 1 1 d . . .
H7 H 0.7513 0.9579 0.8470 0.088 Uiso 1 1 calc R . .
B8 B 0.7263(5) 0.7572(4) 0.8926(2) 0.0784(15) Uani 1 1 d . . .
H8 H 0.7999 0.7683 0.9357 0.094 Uiso 1 1 calc R . .
B9 B 0.5767(5) 0.6706(4) 0.8915(2) 0.0810(15) Uani 1 1 d . . .
H9 H 0.5522 0.6256 0.9339 0.097 Uiso 1 1 calc R . .
B10 B 0.4597(4) 0.7346(4) 0.8371(2) 0.0821(15) Uani 1 1 d . . .
H10 H 0.3579 0.7311 0.8442 0.098 Uiso 1 1 calc R . .
B11 B 0.5323(4) 0.8595(4) 0.8046(2) 0.0767(14) Uani 1 1 d . . .
H11 H 0.4776 0.9380 0.7896 0.092 Uiso 1 1 calc R . .
B12 B 0.5792(5) 0.8299(5) 0.8859(2) 0.0878(16) Uani 1 1 d . . .
H12 H 0.5562 0.8886 0.9242 0.105 Uiso 1 1 calc R . .
O1 O 0.2042(3) 1.1104(3) 0.88549(18) 0.1229(13) Uani 1 1 d D A .
O2 O 0.4617(4) 1.2496(4) 0.87437(16) 0.1274(14) Uani 1 1 d . . .
O3 O 0.1992(4) 1.3813(3) 0.87477(17) 0.1432(17) Uani 1 1 d D . .
O4 O 0.2435(4) 1.2167(3) 0.75716(15) 0.1344(15) Uani 1 1 d D . .
C31 C 0.2775(6) 1.0255(5) 0.9163(4) 0.208(4) Uani 1 1 d D . .
C32 C 0.1942(7) 0.9562(12) 0.9546(5) 0.202(7) Uiso 0.50 1 d PD A 1
H32A H 0.2231 0.8761 0.9613 0.242 Uiso 0.50 1 calc PR A 1
H32B H 0.1920 0.9953 0.9956 0.242 Uiso 0.50 1 calc PR A 1
C32' C 0.1927(7) 0.9098(6) 0.9042(8) 0.217(8) Uiso 0.50 1 d PD A 2
H32C H 0.1901 0.8777 0.8612 0.260 Uiso 0.50 1 calc PR A 2
H32D H 0.2208 0.8499 0.9348 0.260 Uiso 0.50 1 calc PR A 2
C33 C 0.0693(6) 0.9559(6) 0.9137(5) 0.308(5) Uani 1 1 d D . .
C34 C 0.0768(6) 1.0842(7) 0.9005(6) 0.313(8) Uani 1 1 d D A .
H34A H 0.0114 1.1023 0.8648 0.376 Uiso 1 1 calc R . .
H34B H 0.0633 1.1311 0.9376 0.376 Uiso 1 1 calc R . .
C41 C 0.5713(7) 1.2345(7) 0.8404(3) 0.163(3) Uani 1 1 d . . .
H41A H 0.5820 1.2991 0.8119 0.196 Uiso 1 1 calc R . .
H41B H 0.5648 1.1589 0.8170 0.196 Uiso 1 1 calc R . .
C42 C 0.6813(7) 1.2385(8) 0.9004(5) 0.235(5) Uani 1 1 d . . .
H42A H 0.7035 1.1582 0.9119 0.282 Uiso 1 1 calc R . .
H42B H 0.7581 1.2806 0.8904 0.282 Uiso 1 1 calc R . .
C43 C 0.6377(9) 1.2974(11) 0.9525(5) 0.271(5) Uani 1 1 d . . .
H43A H 0.6605 1.2544 0.9915 0.325 Uiso 1 1 calc R . .
H43B H 0.6764 1.3776 0.9589 0.325 Uiso 1 1 calc R . .
C44 C 0.5092(8) 1.2998(9) 0.9369(4) 0.229(4) Uani 1 1 d . . .
H44A H 0.4842 1.3817 0.9388 0.275 Uiso 1 1 calc R . .
H44B H 0.4688 1.2562 0.9681 0.275 Uiso 1 1 calc R . .
C51 C 0.2276(8) 1.4346(8) 0.9375(4) 0.218(8) Uiso 0.50 1 d PD B 1
H51A H 0.3057 1.4859 0.9433 0.262 Uiso 0.50 1 calc PR B 1
H51B H 0.2336 1.3759 0.9706 0.262 Uiso 0.50 1 calc PR B 1
C51' C 0.0857(8) 1.3804(7) 0.9062(5) 0.166(5) Uiso 0.50 1 d PD B 2
H51C H 0.0882 1.3209 0.9387 0.199 Uiso 0.50 1 calc PR B 2
H51D H 0.0059 1.3695 0.8761 0.199 Uiso 0.50 1 calc PR B 2
C52 C 0.1055(8) 1.5050(6) 0.9344(3) 0.238(5) Uiso 1 1 d D . .
C53 C 0.0993(6) 1.5620(6) 0.8725(3) 0.253(5) Uani 1 1 d D B .
H53A H 0.0105 1.5677 0.8519 0.304 Uiso 1 1 calc R . .
H53B H 0.1416 1.6408 0.8772 0.304 Uiso 1 1 calc R . .
C54 C 0.1688(7) 1.4809(5) 0.8371(3) 0.178(3) Uani 1 1 d D B .
H54A H 0.1154 1.4557 0.7971 0.214 Uiso 1 1 calc R . .
H54B H 0.2474 1.5206 0.8277 0.214 Uiso 1 1 calc R . .
C61 C 0.1544(10) 1.1299(8) 0.7276(3) 0.287(6) Uiso 1 1 d D B .
H61A H 0.0741 1.1317 0.7448 0.344 Uiso 1 1 calc R . .
H61B H 0.1882 1.0513 0.7332 0.344 Uiso 1 1 calc R . .
C62 C 0.1338(8) 1.1601(9) 0.6593(3) 0.301(7) Uani 1 1 d D . .
H62A H 0.1319 1.0885 0.6328 0.361 Uiso 1 1 calc R B .
H62B H 0.0520 1.1974 0.6484 0.361 Uiso 1 1 calc R . .
C63 C 0.2380(6) 1.2399(8) 0.6488(3) 0.295(4) Uani 1 1 d D B .
H63A H 0.2086 1.3192 0.6398 0.354 Uiso 1 1 calc R . .
H63B H 0.2797 1.2115 0.6141 0.354 Uiso 1 1 calc R . .
C64 C 0.3251(8) 1.2382(13) 0.7105(3) 0.300(7) Uiso 1 1 d D B .
H64A H 0.3857 1.1756 0.7101 0.361 Uiso 1 1 calc R . .
H64B H 0.3735 1.3138 0.7194 0.361 Uiso 1 1 calc R . .
Li1 Li 0.2787(9) 1.2402(8) 0.8463(4) 0.107(3) Uani 1 1 d . A .

loop_
_atom_site_aniso_label
_atom_site_aniso_U_11
_atom_site_aniso_U_22
_atom_site_aniso_U_33
_atom_site_aniso_U_23
_atom_site_aniso_U_13
_atom_site_aniso_U_12
Yb1 0.03516(6) 0.05007(7) 0.05138(6) 0.00530(5) 0.01207(5) 0.00621(5)
Si1 0.0500(5) 0.0507(4) 0.0808(5) 0.0122(4) 0.0109(4) 0.0083(4)
Cl1 0.1052(6) 0.0870(5) 0.0743(5) 0.0160(4) 0.0119(5) 0.0473(5)
Cl2 0.0381(4) 0.0899(6) 0.0825(5) -0.0184(4) 0.0090(4) -0.0005(4)
N1 0.0577(15) 0.0699(17) 0.0776(17) -0.0047(14) 0.0116(14) 0.0089(14)
C1 0.0413(14) 0.0557(16) 0.0520(15) -0.0002(13) 0.0117(12) 0.0049(13)
C2 0.0420(15) 0.0576(17) 0.0704(18) -0.0074(14) 0.0125(14) 0.0082(14)
C3 0.106(3) 0.056(2) 0.121(3) 0.006(2) 0.019(3) -0.005(2)
C4 0.082(3) 0.098(3) 0.113(3) 0.030(2) 0.006(2) 0.039(2)
C11 0.0376(14) 0.0602(17) 0.0646(17) 0.0130(14) 0.0074(13) 0.0037(14)
C12 0.0435(15) 0.0722(19) 0.0507(15) 0.0179(14) 0.0060(13) 0.0048(15)
C13 0.0524(16) 0.081(2) 0.0514(15) 0.0097(15) 0.0188(13) 0.0115(16)
C14 0.0467(16) 0.095(3) 0.088(2) 0.0100(19) 0.0277(16) 0.0093(18)
C15 0.0397(17) 0.125(3) 0.128(3) 0.007(3) 0.0267(19) 0.015(2)
C16 0.0389(17) 0.109(3) 0.096(2) 0.017(2) 0.0110(17) 0.0019(19)
C17 0.0270(14) 0.091(2) 0.079(2) 0.0151(18) 0.0077(14) -0.0090(15)
C18 0.0391(14) 0.0649(18) 0.0604(16) 0.0078(14) 0.0195(12) -0.0029(14)
C19 0.0461(15) 0.0691(19) 0.0658(16) 0.0170(15) 0.0282(13) 0.0068(15)
C20 0.079(2) 0.104(3) 0.0515(17) 0.0011(18) 0.0149(17) 0.006(2)
C21 0.079(2) 0.092(2) 0.0612(19) -0.0196(18) 0.0088(18) 0.007(2)
C22 0.092(3) 0.070(2) 0.109(3) -0.015(2) 0.023(2) -0.003(2)
C23 0.077(2) 0.085(2) 0.089(2) -0.0124(19) 0.0217(19) 0.0308(19)
B3 0.0472(19) 0.071(2) 0.060(2) -0.0020(18) 0.0016(17) 0.0043(18)
B4 0.070(2) 0.072(2) 0.057(2) 0.0003(18) 0.0127(18) 0.010(2)
B5 0.0560(19) 0.073(2) 0.067(2) -0.0032(18) 0.0272(16) -0.0063(19)
B6 0.0339(16) 0.073(2) 0.076(2) -0.0146(18) 0.0170(16) 0.0059(17)
B7 0.056(2) 0.075(2) 0.085(3) -0.024(2) 0.006(2) 0.003(2)
B8 0.077(3) 0.090(3) 0.067(2) -0.015(2) 0.013(2) 0.003(2)
B9 0.084(3) 0.096(3) 0.069(2) -0.014(2) 0.033(2) -0.002(3)
B10 0.068(2) 0.093(3) 0.093(3) -0.017(2) 0.0403(19) 0.004(2)
B11 0.060(2) 0.081(3) 0.093(3) -0.021(2) 0.024(2) 0.018(2)
B12 0.089(3) 0.100(3) 0.079(2) -0.025(2) 0.031(2) 0.007(3)
O1 0.107(2) 0.123(2) 0.141(2) 0.040(2) 0.026(2) 0.005(2)
O2 0.110(2) 0.176(3) 0.095(2) -0.025(2) 0.0220(18) -0.014(2)
O3 0.155(3) 0.138(3) 0.139(3) 0.020(2) 0.019(3) 0.042(3)
O4 0.162(3) 0.145(3) 0.0874(19) 0.0128(19) 0.007(2) -0.045(2)
C31 0.169(7) 0.140(5) 0.314(10) 0.065(6) 0.028(7) 0.024(5)
C33 0.203(8) 0.252(7) 0.449(13) 0.179(7) -0.003(8) -0.104(6)
C34 0.145(7) 0.305(13) 0.503(19) 0.124(13) 0.068(10) 0.039(8)
C41 0.189(6) 0.153(5) 0.163(5) -0.015(4) 0.085(4) -0.018(5)
C42 0.105(4) 0.192(8) 0.366(11) 0.011(8) -0.092(6) 0.013(5)
C43 0.173(8) 0.365(12) 0.246(8) -0.161(7) -0.027(7) 0.012(8)
C44 0.189(7) 0.320(9) 0.151(5) -0.100(5) -0.016(5) -0.068(7)
C53 0.168(5) 0.204(7) 0.411(14) 0.044(8) 0.085(7) 0.112(5)
C54 0.175(6) 0.170(5) 0.201(6) 0.076(5) 0.046(5) 0.045(5)
C62 0.248(11) 0.494(16) 0.136(5) -0.130(7) -0.014(6) -0.037(12)
C63 0.310(7) 0.395(9) 0.132(5) 0.050(6) -0.044(5) -0.255(6)
Li1 0.117(6) 0.117(6) 0.086(4) 0.006(4) 0.024(4) -0.015(5)

loop_
_geom_bond_atom_site_label_1
_geom_bond_atom_site_label_2
_geom_bond_distance
_geom_bond_site_symmetry_2
_geom_bond_publ_flag
Yb1 Cl1 2.4979(10) . ?
Yb1 Cl2 2.5176(8) . ?
Yb1 C1 2.520(3) . ?
Yb1 C12 2.541(3) . ?
Yb1 C11 2.602(3) . ?
Yb1 N1 2.617(3) . ?
Yb1 C13 2.641(3) . ?
Yb1 C18 2.760(3) . ?
Yb1 C19 2.794(3) . ?
Si1 C11 1.847(3) . ?
Si1 C4 1.868(4) . ?
Si1 C3 1.871(4) . ?
Si1 C2 1.924(3) . ?
N1 C22 1.455(5) . ?
N1 C21 1.497(5) . ?
N1 C23 1.526(5) . ?
C1 C2 1.682(4) . ?
C1 B3 1.693(5) . ?
C1 B6 1.713(5) . ?
C1 B5 1.724(5) . ?
C1 B4 1.727(5) . ?
C2 B3 1.683(5) . ?
C2 B6 1.700(5) . ?
C2 B11 1.699(6) . ?
C2 B7 1.706(5) . ?
C11 C12 1.410(4) . ?
C11 C18 1.438(4) . ?
C12 C13 1.402(5) . ?
C13 C19 1.437(4) . ?
C13 C20 1.471(5) . ?
C14 C15 1.387(5) . ?
C14 C19 1.426(5) . ?
C15 C16 1.364(6) . ?
C16 C17 1.354(5) . ?
C17 C18 1.457(4) . ?
C18 C19 1.413(5) . ?
C20 C21 1.512(6) . ?
B3 B4 1.761(6) . ?
B3 B7 1.779(6) . ?
B3 B8 1.790(6) . ?
B4 B5 1.734(6) . ?
B4 B9 1.771(7) . ?
B4 B8 1.796(6) . ?
B5 B6 1.735(6) . ?
B5 B10 1.757(7) . ?
B5 B9 1.783(6) . ?
B6 B11 1.781(6) . ?
B6 B10 1.787(6) . ?
B7 B8 1.740(7) . ?
B7 B12 1.753(7) . ?
B7 B11 1.763(6) . ?
B8 B12 1.766(7) . ?
B8 B9 1.805(7) . ?
B9 B10 1.741(7) . ?
B9 B12 1.799(7) . ?
B10 B11 1.772(7) . ?
B10 B12 1.793(7) . ?
B11 B12 1.761(7) . ?
O1 C31 1.366(7) . ?
O1 C34 1.440(8) . ?
O1 Li1 1.894(10) . ?
O2 C44 1.437(8) . ?
O2 C41 1.463(8) . ?
O2 Li1 1.915(10) . ?
O3 C54 1.409(7) . ?
O3 C51 1.430(8) . ?
O3 C51' 1.452(10) . ?
O3 Li1 1.954(10) . ?
O4 C61 1.388(9) . ?
O4 C64 1.424(9) . ?
O4 Li1 1.879(8) . ?
C31 C32 1.490(11) . ?
C31 C32' 1.536(8) . ?
C32 C33 1.453(10) . ?
C32' C33 1.456(10) . ?
C33 C34 1.477(9) . ?
C41 C42 1.577(10) . ?
C42 C43 1.423(14) . ?
C43 C44 1.338(12) . ?
C51 C52 1.529(10) . ?
C51' C52 1.505(10) . ?
C52 C53 1.466(9) . ?
C53 C54 1.460(9) . ?
C61 C62 1.480(9) . ?
C62 C63 1.431(10) . ?
C63 C64 1.475(9) . ?
